data_1551643
loop_
_publ_author_name
'LIM, Jongwan'
'SON, Young'
'GU, Gimoon'
'RYU, Sanghoon'
'YOSHIOKA, Daisuke'
'MIKURIYA, Masahiro'

_publ_section_title
;
 Dinuclear Cobalt(II) Complex with
 &lt;i&gt;N&lt;/i&gt;,&lt;i&gt;N&lt;/i&gt;,&lt;i&gt;N&lt;/i&gt;&amp;prime;,&lt;i&gt;N&lt;/i&gt;&amp;prime;-Tetrakis(3,5-dimethyl-1-pyrazolyl)methyl-1,4-phenylenediamine
 Having a Tetrahedral Coordination Geometry
;
_journal_issue 0
_journal_name_full 'X-ray Structure Analysis Online'
_journal_page_first 25
_journal_paper_doi 10.2116/xraystruct.31.25
_journal_volume 31
_journal_year 2015
_chemical_formula_sum 'C30 H40 Cl4 Co2 N10'
_chemical_formula_weight 800.38
_space_group_IT_number 14
_space_group_name_Hall '-P 2yn'
_space_group_name_H-M_alt 'P 1 21/n 1'
_symmetry_cell_setting monoclinic
_symmetry_space_group_name_Hall '-P 2yn'
_symmetry_space_group_name_H-M 'P 1 21/n 1'
_atom_sites_solution_hydrogens geom
_atom_sites_solution_primary direct
_atom_sites_solution_secondary difmap
_audit_creation_method SHELXL-97
_cell_angle_alpha 90.00
_cell_angle_beta 101.260(3)
_cell_angle_gamma 90.00
_cell_formula_units_Z 4
_cell_length_a 12.4671(16)
_cell_length_b 10.1719(13)
_cell_length_c 29.292(4)
_cell_measurement_temperature 293(2)
_cell_volume 3643.1(8)
_computing_cell_refinement 'Bruker SMART'
_computing_data_collection 'Bruker SMART'
_computing_data_reduction 'Bruker SAINT'
_computing_molecular_graphics 'Bruker SHELXL'
_computing_publication_material 'Bruker SHELXL'
_computing_structure_refinement 'SHELXL-97 (Sheldrick, 1997)'
_computing_structure_solution 'SHELXS-97 (Sheldrick, 1990)'
_diffrn_ambient_temperature 293(2)
_diffrn_measured_fraction_theta_full 1.000
_diffrn_measured_fraction_theta_max 0.911
_diffrn_measurement_device_type 'CCD area detector'
_diffrn_measurement_method 'psi and omega scans'
_diffrn_radiation_monochromator graphite
_diffrn_radiation_source 'fine-focus sealed tube'
_diffrn_radiation_type MoK\a
_diffrn_radiation_wavelength 0.71073
_diffrn_reflns_av_R_equivalents 0.0427
_diffrn_reflns_av_sigmaI/netI 0.0793
_diffrn_reflns_limit_h_max 15
_diffrn_reflns_limit_h_min -15
_diffrn_reflns_limit_k_max 13
_diffrn_reflns_limit_k_min -13
_diffrn_reflns_limit_l_max 27
_diffrn_reflns_limit_l_min -37
_diffrn_reflns_number 22090
_diffrn_reflns_theta_full 25.00
_diffrn_reflns_theta_max 28.54
_diffrn_reflns_theta_min 1.93
_exptl_absorpt_coefficient_mu 1.240
_exptl_absorpt_correction_T_max 0.8262
_exptl_absorpt_correction_T_min 0.5593
_exptl_absorpt_correction_type empirical
_exptl_absorpt_process_details SADABS
_exptl_crystal_colour blue
_exptl_crystal_density_diffrn 1.459
_exptl_crystal_density_method 'not measured'
_exptl_crystal_description needle
_exptl_crystal_F_000 1648
_exptl_crystal_size_max 0.53
_exptl_crystal_size_mid 0.24
_exptl_crystal_size_min 0.16
_refine_diff_density_max 0.432
_refine_diff_density_min -0.264
_refine_diff_density_rms 0.062
_refine_ls_extinction_method none
_refine_ls_goodness_of_fit_ref 0.923
_refine_ls_hydrogen_treatment constr
_refine_ls_matrix_type full
_refine_ls_number_parameters 423
_refine_ls_number_reflns 8453
_refine_ls_number_restraints 0
_refine_ls_restrained_S_all 0.923
_refine_ls_R_factor_all 0.1217
_refine_ls_R_factor_gt 0.0589
_refine_ls_shift/su_max 0.001
_refine_ls_shift/su_mean 0.000
_refine_ls_structure_factor_coef Fsqd
_refine_ls_weighting_details 'calc w=1/[\s^2^(Fo^2^)+(0.0450P)^2^+0.0000P] where P=(Fo^2^+2Fc^2^)/3'
_refine_ls_weighting_scheme calc
_refine_ls_wR_factor_gt 0.1034
_refine_ls_wR_factor_ref 0.1203
_reflns_number_gt 4383
_reflns_number_total 8453
_reflns_threshold_expression >2sigma(I)
_cod_data_source_file 31_25_1.txt
_cod_data_source_block copz11
_cod_depositor_comments
;
The following automatic conversions were performed:

'_symmetry_cell_setting' value 'Monoclinic' changed to 'monoclinic'
according to
/home/andrius/struct/COD-crude-data/automatic-downloads/current/J-STAGE/lib/dictionaries/cif_core.dic
dictionary named 'cif_core.dic' version 2.4.2 from 2011-04-26.

Automatic conversion script
Id: cif_fix_values 6524 2018-11-02 12:15:13Z antanas 
;
_cod_original_sg_symbol_H-M P2(1)/n
_cod_database_code 1551643

loop_
_symmetry_equiv_pos_as_xyz
'x, y, z'
'-x+1/2, y+1/2, -z+1/2'
'-x, -y, -z'
'x-1/2, -y-1/2, z-1/2'

loop_
_atom_site_label
_atom_site_type_symbol
_atom_site_fract_x
_atom_site_fract_y
_atom_site_fract_z
_atom_site_U_iso_or_equiv
_atom_site_adp_type
_atom_site_occupancy
_atom_site_symmetry_multiplicity
_atom_site_calc_flag
_atom_site_refinement_flags
Co1 Co 0.75992(5) 1.18608(5) 0.037213(19) 0.05770(18) Uani 1 1 d .
Co2 Co 0.07309(4) 0.75021(5) 0.202900(19) 0.05010(16) Uani 1 1 d .
Cl1 Cl 0.60918(11) 1.28615(13) -0.00040(5) 0.0967(5) Uani 1 1 d .
Cl2 Cl 0.91573(10) 1.29512(13) 0.03860(4) 0.0845(4) Uani 1 1 d .
Cl3 Cl -0.07943(10) 0.63975(13) 0.20772(4) 0.0819(4) Uani 1 1 d .
Cl4 Cl 0.04438(10) 0.95860(10) 0.17981(4) 0.0752(3) Uani 1 1 d .
N1 N 0.6735(2) 0.8680(3) 0.09600(10) 0.0443(8) Uani 1 1 d .
N2 N 0.7043(3) 0.8995(3) 0.01900(10) 0.0514(8) Uani 1 1 d .
N3 N 0.7584(3) 1.0056(3) 0.00562(11) 0.0570(9) Uani 1 1 d .
N4 N 0.7596(2) 1.0636(3) 0.13551(11) 0.0487(8) Uani 1 1 d .
N5 N 0.7481(3) 1.1701(3) 0.10664(11) 0.0533(8) Uani 1 1 d .
N6 N 0.3869(2) 0.7285(3) 0.21549(10) 0.0423(7) Uani 1 1 d .
N7 N 0.2501(3) 0.6064(3) 0.15933(10) 0.0450(8) Uani 1 1 d .
N8 N 0.1457(3) 0.6530(3) 0.15569(11) 0.0477(8) Uani 1 1 d .
N9 N 0.2823(3) 0.7972(3) 0.27121(11) 0.0476(8) Uani 1 1 d .
N10 N 0.1752(3) 0.7602(3) 0.26647(10) 0.0483(8) Uani 1 1 d .
C1 C 0.5974(3) 0.8348(3) 0.12470(12) 0.0427(9) Uani 1 1 d .
C2 C 0.6293(3) 0.7463(4) 0.16060(14) 0.0538(10) Uani 1 1 d .
H2A H 0.6983 0.7081 0.1649 0.065 Uiso 1 1 calc R
C3 C 0.5592(3) 0.7144(4) 0.19010(13) 0.0540(11) Uani 1 1 d .
H3A H 0.5822 0.6563 0.2146 0.065 Uiso 1 1 calc R
C4 C 0.4560(3) 0.7671(3) 0.18376(12) 0.0410(9) Uani 1 1 d .
C5 C 0.4227(3) 0.8503(4) 0.14692(13) 0.0507(10) Uani 1 1 d .
H5A H 0.3517 0.8831 0.1412 0.061 Uiso 1 1 calc R
C6 C 0.4935(3) 0.8862(4) 0.11813(13) 0.0510(10) Uani 1 1 d .
H6A H 0.4705 0.9457 0.0941 0.061 Uiso 1 1 calc R
C7 C 0.6271(3) 0.9166(4) 0.04953(13) 0.0504(10) Uani 1 1 d .
H7A H 0.5603 0.8691 0.0372 0.061 Uiso 1 1 calc R
H7B H 0.6091 1.0090 0.0512 0.061 Uiso 1 1 calc R
C8 C 0.8197(4) 0.9545(5) -0.02309(14) 0.0627(12) Uani 1 1 d .
C9 C 0.8066(4) 0.8198(5) -0.02620(14) 0.0669(12) Uani 1 1 d .
H9A H 0.8412 0.7628 -0.0435 0.080 Uiso 1 1 calc R
C10 C 0.7334(4) 0.7859(4) 0.00092(14) 0.0566(11) Uani 1 1 d .
C11 C 0.8875(4) 1.0420(5) -0.04758(16) 0.0878(16) Uani 1 1 d .
H11A H 0.8430 1.0751 -0.0757 0.132 Uiso 1 1 calc R
H11B H 0.9475 0.9927 -0.0550 0.132 Uiso 1 1 calc R
H11C H 0.9153 1.1143 -0.0277 0.132 Uiso 1 1 calc R
C12 C 0.6900(4) 0.6560(4) 0.01220(15) 0.0765(14) Uani 1 1 d .
H12A H 0.6980 0.6475 0.0453 0.115 Uiso 1 1 calc R
H12B H 0.7300 0.5871 0.0006 0.115 Uiso 1 1 calc R
H12C H 0.6140 0.6497 -0.0021 0.115 Uiso 1 1 calc R
C13 C 0.7728(3) 0.9317(4) 0.11827(13) 0.0480(10) Uani 1 1 d .
H13A H 0.8217 0.9361 0.0963 0.058 Uiso 1 1 calc R
H13B H 0.8079 0.8776 0.1442 0.058 Uiso 1 1 calc R
C14 C 0.7356(4) 1.2740(4) 0.13373(18) 0.0662(12) Uani 1 1 d .
C15 C 0.7390(4) 1.2324(5) 0.17841(16) 0.0683(13) Uani 1 1 d .
H15A H 0.7325 1.2855 0.2036 0.082 Uiso 1 1 calc R
C16 C 0.7534(3) 1.1004(5) 0.17954(15) 0.0571(11) Uani 1 1 d .
C17 C 0.7217(5) 1.4101(4) 0.11456(18) 0.1009(18) Uani 1 1 d .
H17A H 0.7759 1.4268 0.0961 0.151 Uiso 1 1 calc R
H17B H 0.7300 1.4721 0.1397 0.151 Uiso 1 1 calc R
H17C H 0.6501 1.4190 0.0955 0.151 Uiso 1 1 calc R
C18 C 0.7641(4) 1.0048(4) 0.21875(14) 0.0770(14) Uani 1 1 d .
H18A H 0.7087 0.9384 0.2114 0.115 Uiso 1 1 calc R
H18B H 0.7554 1.0500 0.2466 0.115 Uiso 1 1 calc R
H18C H 0.8350 0.9645 0.2236 0.115 Uiso 1 1 calc R
C19 C 0.3277(3) 0.6075(3) 0.20383(12) 0.0454(9) Uani 1 1 d .
H19A H 0.2880 0.5876 0.2284 0.054 Uiso 1 1 calc R
H19B H 0.3803 0.5374 0.2034 0.054 Uiso 1 1 calc R
C20 C 0.0982(4) 0.6366(4) 0.11056(15) 0.0564(11) Uani 1 1 d .
C21 C 0.1724(4) 0.5827(4) 0.08648(14) 0.0618(12) Uani 1 1 d .
H21A H 0.1594 0.5624 0.0549 0.074 Uiso 1 1 calc R
C22 C 0.2680(4) 0.5647(4) 0.11747(14) 0.0534(10) Uani 1 1 d .
C23 C -0.0183(4) 0.6731(5) 0.09225(15) 0.0786(14) Uani 1 1 d .
H23A H -0.0649 0.6246 0.1087 0.118 Uiso 1 1 calc R
H23B H -0.0370 0.6525 0.0597 0.118 Uiso 1 1 calc R
H23C H -0.0279 0.7656 0.0966 0.118 Uiso 1 1 calc R
C24 C 0.3741(4) 0.5104(4) 0.10962(15) 0.0713(13) Uani 1 1 d .
H24A H 0.4171 0.5799 0.1002 0.107 Uiso 1 1 calc R
H24B H 0.3604 0.4446 0.0857 0.107 Uiso 1 1 calc R
H24C H 0.4131 0.4716 0.1379 0.107 Uiso 1 1 calc R
C25 C 0.3249(3) 0.8360(3) 0.23062(13) 0.0473(9) Uani 1 1 d .
H25A H 0.3719 0.9122 0.2381 0.057 Uiso 1 1 calc R
H25B H 0.2649 0.8599 0.2056 0.057 Uiso 1 1 calc R
C26 C 0.1629(4) 0.7295(4) 0.30944(15) 0.0579(11) Uani 1 1 d .
C27 C 0.2623(4) 0.7433(4) 0.34001(14) 0.0649(12) Uani 1 1 d .
H27A H 0.2753 0.7264 0.3718 0.078 Uiso 1 1 calc R
C28 C 0.3374(4) 0.7858(4) 0.31549(14) 0.0544(11) Uani 1 1 d .
C29 C 0.0547(4) 0.6912(5) 0.32010(16) 0.0835(15) Uani 1 1 d .
H29A H 0.0034 0.7616 0.3115 0.125 Uiso 1 1 calc R
H29B H 0.0628 0.6738 0.3528 0.125 Uiso 1 1 calc R
H29C H 0.0283 0.6137 0.3028 0.125 Uiso 1 1 calc R
C30 C 0.4553(4) 0.8154(4) 0.32951(15) 0.0726(13) Uani 1 1 d .
H30A H 0.4965 0.7544 0.3148 0.109 Uiso 1 1 calc R
H30B H 0.4770 0.8078 0.3627 0.109 Uiso 1 1 calc R
H30C H 0.4690 0.9033 0.3202 0.109 Uiso 1 1 calc R

loop_
_atom_site_aniso_label
_atom_site_aniso_U_11
_atom_site_aniso_U_22
_atom_site_aniso_U_33
_atom_site_aniso_U_23
_atom_site_aniso_U_13
_atom_site_aniso_U_12
Co1 0.0563(4) 0.0593(4) 0.0568(4) 0.0026(3) 0.0093(3) -0.0118(3)
Co2 0.0462(3) 0.0501(3) 0.0557(4) 0.0018(3) 0.0140(2) -0.0005(3)
Cl1 0.0755(9) 0.0787(9) 0.1186(12) 0.0047(8) -0.0233(8) -0.0044(7)
Cl2 0.0705(8) 0.1069(10) 0.0769(9) -0.0008(7) 0.0161(6) -0.0343(7)
Cl3 0.0585(8) 0.0936(9) 0.0989(10) -0.0015(7) 0.0284(7) -0.0199(6)
Cl4 0.0706(8) 0.0529(7) 0.0947(9) 0.0086(6) -0.0018(6) 0.0035(6)
N1 0.0453(19) 0.051(2) 0.0384(19) -0.0053(14) 0.0133(15) -0.0088(15)
N2 0.062(2) 0.054(2) 0.041(2) -0.0090(16) 0.0202(16) -0.0113(17)
N3 0.066(2) 0.061(2) 0.049(2) -0.0037(17) 0.0223(18) -0.0119(18)
N4 0.048(2) 0.051(2) 0.048(2) -0.0090(17) 0.0130(15) -0.0089(16)
N5 0.057(2) 0.049(2) 0.056(2) -0.0068(18) 0.0169(16) -0.0071(16)
N6 0.0441(18) 0.0416(19) 0.0431(19) 0.0030(14) 0.0130(14) -0.0016(14)
N7 0.049(2) 0.0447(19) 0.043(2) 0.0001(15) 0.0118(16) -0.0042(15)
N8 0.049(2) 0.049(2) 0.047(2) 0.0005(15) 0.0108(15) -0.0057(15)
N9 0.052(2) 0.053(2) 0.041(2) 0.0011(15) 0.0156(16) 0.0043(16)
N10 0.055(2) 0.051(2) 0.043(2) 0.0038(15) 0.0207(15) -0.0006(16)
C1 0.047(2) 0.043(2) 0.041(2) -0.0067(17) 0.0141(17) -0.0067(18)
C2 0.042(2) 0.058(3) 0.063(3) 0.007(2) 0.0129(19) 0.010(2)
C3 0.057(3) 0.055(3) 0.051(3) 0.0157(19) 0.014(2) 0.007(2)
C4 0.043(2) 0.039(2) 0.043(2) 0.0009(17) 0.0115(17) -0.0011(17)
C5 0.040(2) 0.058(3) 0.056(3) 0.009(2) 0.0131(19) 0.0103(19)
C6 0.054(3) 0.054(3) 0.047(3) 0.0140(19) 0.0152(19) 0.007(2)
C7 0.047(2) 0.055(2) 0.051(3) -0.0095(19) 0.0159(19) -0.0120(19)
C8 0.063(3) 0.084(3) 0.044(3) -0.001(2) 0.019(2) -0.007(3)
C9 0.080(3) 0.081(3) 0.045(3) -0.014(2) 0.024(2) 0.000(3)
C10 0.069(3) 0.064(3) 0.039(2) -0.010(2) 0.014(2) -0.005(2)
C11 0.100(4) 0.110(4) 0.066(3) 0.007(3) 0.048(3) -0.015(3)
C12 0.099(4) 0.062(3) 0.075(3) -0.017(2) 0.031(3) -0.010(3)
C13 0.045(2) 0.056(3) 0.047(2) -0.0050(19) 0.0179(18) -0.0012(19)
C14 0.070(3) 0.052(3) 0.079(4) -0.018(2) 0.020(3) -0.008(2)
C15 0.072(3) 0.074(3) 0.065(3) -0.031(3) 0.028(2) -0.012(3)
C16 0.050(3) 0.070(3) 0.053(3) -0.020(2) 0.015(2) -0.014(2)
C17 0.141(5) 0.049(3) 0.116(5) -0.015(3) 0.034(4) 0.001(3)
C18 0.094(4) 0.092(4) 0.047(3) -0.012(3) 0.020(2) -0.017(3)
C19 0.048(2) 0.044(2) 0.047(3) 0.0106(18) 0.0167(19) 0.0033(18)
C20 0.061(3) 0.055(3) 0.051(3) 0.002(2) 0.006(2) -0.008(2)
C21 0.078(3) 0.067(3) 0.041(3) -0.007(2) 0.011(2) -0.002(2)
C22 0.067(3) 0.047(2) 0.048(3) -0.0004(19) 0.017(2) -0.004(2)
C23 0.063(3) 0.102(4) 0.064(3) 0.000(3) -0.003(2) -0.002(3)
C24 0.083(4) 0.072(3) 0.064(3) -0.009(2) 0.028(3) 0.002(3)
C25 0.051(2) 0.045(2) 0.048(3) 0.0016(18) 0.0149(18) -0.0069(19)
C26 0.079(3) 0.051(3) 0.051(3) 0.002(2) 0.032(2) 0.005(2)
C27 0.095(4) 0.066(3) 0.036(3) 0.005(2) 0.020(3) 0.010(3)
C28 0.069(3) 0.048(3) 0.044(3) -0.0043(19) 0.007(2) 0.013(2)
C29 0.099(4) 0.089(4) 0.076(4) 0.011(3) 0.051(3) -0.005(3)
C30 0.077(3) 0.074(3) 0.057(3) -0.009(2) -0.008(2) 0.005(3)

loop_
_atom_type_symbol
_atom_type_description
_atom_type_scat_dispersion_real
_atom_type_scat_dispersion_imag
_atom_type_scat_source
C C 0.0033 0.0016 'International Tables Vol C Tables 4.2.6.8 and 6.1.1.4'
H H 0.0000 0.0000 'International Tables Vol C Tables 4.2.6.8 and 6.1.1.4'
N N 0.0061 0.0033 'International Tables Vol C Tables 4.2.6.8 and 6.1.1.4'
Cl Cl 0.1484 0.1585 'International Tables Vol C Tables 4.2.6.8 and 6.1.1.4'
Co Co 0.3494 0.9721 'International Tables Vol C Tables 4.2.6.8 and 6.1.1.4'

loop_
_geom_angle_atom_site_label_1
_geom_angle_atom_site_label_2
_geom_angle_atom_site_label_3
_geom_angle
N3 Co1 N5 112.05(13)
N3 Co1 Cl1 104.63(10)
N5 Co1 Cl1 107.80(10)
N3 Co1 Cl2 112.59(10)
N5 Co1 Cl2 104.45(9)
Cl1 Co1 Cl2 115.41(6)
N10 Co2 N8 111.13(13)
N10 Co2 Cl4 105.27(9)
N8 Co2 Cl4 108.64(9)
N10 Co2 Cl3 110.72(9)
N8 Co2 Cl3 107.04(9)
Cl4 Co2 Cl3 114.08(5)
C1 N1 C13 116.9(3)
C1 N1 C7 116.3(3)
C13 N1 C7 114.9(3)
C10 N2 N3 112.1(3)
C10 N2 C7 127.5(3)
N3 N2 C7 120.4(3)
C8 N3 N2 104.2(3)
C8 N3 Co1 132.0(3)
N2 N3 Co1 122.5(2)
C16 N4 N5 110.6(3)
C16 N4 C13 127.9(3)
N5 N4 C13 121.5(3)
C14 N5 N4 105.5(3)
C14 N5 Co1 123.6(3)
N4 N5 Co1 130.6(2)
C4 N6 C19 115.0(3)
C4 N6 C25 114.3(3)
C19 N6 C25 115.8(3)
C22 N7 N8 111.1(3)
C22 N7 C19 127.6(3)
N8 N7 C19 121.3(3)
C20 N8 N7 105.2(3)
C20 N8 Co2 123.6(3)
N7 N8 Co2 130.7(2)
C28 N9 N10 112.2(3)
C28 N9 C25 127.8(4)
N10 N9 C25 119.9(3)
C26 N10 N9 105.0(3)
C26 N10 Co2 133.0(3)
N9 N10 Co2 121.9(2)
C6 C1 C2 118.6(3)
C6 C1 N1 123.0(3)
C2 C1 N1 118.4(3)
C1 C2 C3 120.3(4)
C1 C2 H2A 119.9
C3 C2 H2A 119.9
C4 C3 C2 121.0(4)
C4 C3 H3A 119.5
C2 C3 H3A 119.5
C5 C4 C3 118.6(3)
C5 C4 N6 123.3(3)
C3 C4 N6 118.0(3)
C4 C5 C6 120.8(4)
C4 C5 H5A 119.6
C6 C5 H5A 119.6
C1 C6 C5 120.6(4)
C1 C6 H6A 119.7
C5 C6 H6A 119.7
N2 C7 N1 110.2(3)
N2 C7 H7A 109.6
N1 C7 H7A 109.6
N2 C7 H7B 109.6
N1 C7 H7B 109.6
H7A C7 H7B 108.1
N3 C8 C9 110.5(4)
N3 C8 C11 120.7(4)
C9 C8 C11 128.8(4)
C10 C9 C8 107.2(4)
C10 C9 H9A 126.4
C8 C9 H9A 126.4
N2 C10 C9 105.9(4)
N2 C10 C12 122.3(4)
C9 C10 C12 131.8(4)
C8 C11 H11A 109.5
C8 C11 H11B 109.5
H11A C11 H11B 109.5
C8 C11 H11C 109.5
H11A C11 H11C 109.5
H11B C11 H11C 109.5
C10 C12 H12A 109.5
C10 C12 H12B 109.5
H12A C12 H12B 109.5
C10 C12 H12C 109.5
H12A C12 H12C 109.5
H12B C12 H12C 109.5
N1 C13 N4 115.3(3)
N1 C13 H13A 108.4
N4 C13 H13A 108.4
N1 C13 H13B 108.4
N4 C13 H13B 108.4
H13A C13 H13B 107.5
N5 C14 C15 109.6(4)
N5 C14 C17 121.6(4)
C15 C14 C17 128.8(4)
C16 C15 C14 108.0(4)
C16 C15 H15A 126.0
C14 C15 H15A 126.0
C15 C16 N4 106.3(4)
C15 C16 C18 131.1(4)
N4 C16 C18 122.6(4)
C14 C17 H17A 109.5
C14 C17 H17B 109.5
H17A C17 H17B 109.5
C14 C17 H17C 109.5
H17A C17 H17C 109.5
H17B C17 H17C 109.5
C16 C18 H18A 109.5
C16 C18 H18B 109.5
H18A C18 H18B 109.5
C16 C18 H18C 109.5
H18A C18 H18C 109.5
H18B C18 H18C 109.5
N6 C19 N7 115.8(3)
N6 C19 H19A 108.3
N7 C19 H19A 108.3
N6 C19 H19B 108.3
N7 C19 H19B 108.3
H19A C19 H19B 107.4
N8 C20 C21 109.8(4)
N8 C20 C23 122.1(4)
C21 C20 C23 128.1(4)
C22 C21 C20 107.4(4)
C22 C21 H21A 126.3
C20 C21 H21A 126.3
N7 C22 C21 106.5(4)
N7 C22 C24 124.2(4)
C21 C22 C24 129.3(4)
C20 C23 H23A 109.5
C20 C23 H23B 109.5
H23A C23 H23B 109.5
C20 C23 H23C 109.5
H23A C23 H23C 109.5
H23B C23 H23C 109.5
C22 C24 H24A 109.5
C22 C24 H24B 109.5
H24A C24 H24B 109.5
C22 C24 H24C 109.5
H24A C24 H24C 109.5
H24B C24 H24C 109.5
N9 C25 N6 110.3(3)
N9 C25 H25A 109.6
N6 C25 H25A 109.6
N9 C25 H25B 109.6
N6 C25 H25B 109.6
H25A C25 H25B 108.1
N10 C26 C27 109.4(4)
N10 C26 C29 122.2(4)
C27 C26 C29 128.4(4)
C28 C27 C26 108.2(4)
C28 C27 H27A 125.9
C26 C27 H27A 125.9
N9 C28 C27 105.2(4)
N9 C28 C30 122.8(4)
C27 C28 C30 132.0(4)
C26 C29 H29A 109.5
C26 C29 H29B 109.5
H29A C29 H29B 109.5
C26 C29 H29C 109.5
H29A C29 H29C 109.5
H29B C29 H29C 109.5
C28 C30 H30A 109.5
C28 C30 H30B 109.5
H30A C30 H30B 109.5
C28 C30 H30C 109.5
H30A C30 H30C 109.5
H30B C30 H30C 109.5

loop_
_geom_bond_atom_site_label_1
_geom_bond_atom_site_label_2
_geom_bond_distance
Co1 N3 2.054(3)
Co1 N5 2.074(3)
Co1 Cl1 2.2300(14)
Co1 Cl2 2.2303(13)
Co2 N10 2.043(3)
Co2 N8 2.049(3)
Co2 Cl4 2.2326(12)
Co2 Cl3 2.2367(12)
N1 C1 1.426(4)
N1 C13 1.437(4)
N1 C7 1.457(4)
N2 C10 1.350(5)
N2 N3 1.370(4)
N2 C7 1.446(4)
N3 C8 1.347(5)
N4 C16 1.360(4)
N4 N5 1.364(4)
N4 C13 1.455(4)
N5 C14 1.349(5)
N6 C4 1.439(4)
N6 C19 1.442(4)
N6 C25 1.456(4)
N7 C22 1.357(4)
N7 N8 1.370(4)
N7 C19 1.464(4)
N8 C20 1.349(5)
N9 C28 1.349(5)
N9 N10 1.367(4)
N9 C25 1.449(4)
N10 C26 1.335(4)
C1 C6 1.375(5)
C1 C2 1.383(5)
C2 C3 1.383(5)
C2 H2A 0.9300
C3 C4 1.372(5)
C3 H3A 0.9300
C4 C5 1.371(5)
C5 C6 1.383(5)
C5 H5A 0.9300
C6 H6A 0.9300
C7 H7A 0.9700
C7 H7B 0.9700
C8 C9 1.381(5)
C8 C11 1.502(5)
C9 C10 1.366(5)
C9 H9A 0.9300
C10 C12 1.490(5)
C11 H11A 0.9600
C11 H11B 0.9600
C11 H11C 0.9600
C12 H12A 0.9600
C12 H12B 0.9600
C12 H12C 0.9600
C13 H13A 0.9700
C13 H13B 0.9700
C14 C15 1.368(6)
C14 C17 1.491(6)
C15 C16 1.354(5)
C15 H15A 0.9300
C16 C18 1.491(6)
C17 H17A 0.9600
C17 H17B 0.9600
C17 H17C 0.9600
C18 H18A 0.9600
C18 H18B 0.9600
C18 H18C 0.9600
C19 H19A 0.9700
C19 H19B 0.9700
C20 C21 1.382(5)
C20 C23 1.493(6)
C21 C22 1.362(6)
C21 H21A 0.9300
C22 C24 1.493(5)
C23 H23A 0.9600
C23 H23B 0.9600
C23 H23C 0.9600
C24 H24A 0.9600
C24 H24B 0.9600
C24 H24C 0.9600
C25 H25A 0.9700
C25 H25B 0.9700
C26 C27 1.387(6)
C26 C29 1.495(6)
C27 C28 1.356(6)
C27 H27A 0.9300
C28 C30 1.479(6)
C29 H29A 0.9600
C29 H29B 0.9600
C29 H29C 0.9600
C30 H30A 0.9600
C30 H30B 0.9600
C30 H30C 0.9600
